data_7212600
loop_
_publ_author_name
'Su, Zhi'
'Song, You'
'Bai, Zheng-Shuai'
'Fan, Jian'
'Liu, Guang-Xiang'
'Sun, Wei-Yin'

_publ_section_title
;
 Unprecedented three-dimensional 10-connected bct nets based on trinuclear
 secondary building units and their magnetic behavior
;
_journal_issue 12
_journal_name_full CrystEngComm
_journal_page_first 4339
_journal_paper_doi 10.1039/c002366c
_journal_volume 12
_journal_year 2010
_chemical_formula_moiety 'C48 H47.82 Mn3 N12 O14.92'
_chemical_formula_sum 'C48 H47.82 Mn3 N12 O14.92'
_chemical_formula_weight 1196.34
_chemical_name_systematic
;
?
;
_space_group_IT_number 14
_symmetry_cell_setting monoclinic
_symmetry_space_group_name_Hall '-P 2ybc'
_symmetry_space_group_name_H-M 'P 1 21/c 1'
_atom_sites_solution_hydrogens geom
_atom_sites_solution_primary direct
_atom_sites_solution_secondary difmap
_audit_creation_method SHELXL-97
_cell_angle_alpha 90.00
_cell_angle_beta 108.4240(10)
_cell_angle_gamma 90.00
_cell_formula_units_Z 2
_cell_length_a 18.3958(16)
_cell_length_b 8.4767(7)
_cell_length_c 16.6419(14)
_cell_measurement_reflns_used 6752
_cell_measurement_temperature 293(2)
_cell_measurement_theta_max 28.32
_cell_measurement_theta_min 2.33
_cell_volume 2462.1(4)
_computing_cell_refinement 'Bruker SMART'
_computing_data_collection 'Bruker SMART'
_computing_data_reduction 'Bruker SAINT'
_computing_molecular_graphics 'Bruker SHELXTL'
_computing_publication_material 'Bruker SHELXTL'
_computing_structure_refinement 'SHELXL-97 (Sheldrick, 1997)'
_computing_structure_solution 'SHELXS-97 (Sheldrick, 1990)'
_diffrn_ambient_temperature 293(2)
_diffrn_measured_fraction_theta_full 0.997
_diffrn_measured_fraction_theta_max 0.997
_diffrn_radiation_monochromator graphite
_diffrn_radiation_source 'fine-focus sealed tube'
_diffrn_radiation_type MoK\a
_diffrn_radiation_wavelength 0.71073
_diffrn_reflns_av_R_equivalents 0.0415
_diffrn_reflns_av_sigmaI/netI 0.0359
_diffrn_reflns_limit_h_max 22
_diffrn_reflns_limit_h_min -19
_diffrn_reflns_limit_k_max 10
_diffrn_reflns_limit_k_min -7
_diffrn_reflns_limit_l_max 19
_diffrn_reflns_limit_l_min -19
_diffrn_reflns_number 12096
_diffrn_reflns_theta_full 25.25
_diffrn_reflns_theta_max 25.25
_diffrn_reflns_theta_min 2.33
_exptl_absorpt_coefficient_mu 0.842
_exptl_absorpt_correction_T_max 0.9206
_exptl_absorpt_correction_T_min 0.7863
_exptl_absorpt_correction_type multi-scan
_exptl_absorpt_process_details sadabs,bruker(2000)
_exptl_crystal_colour colorless
_exptl_crystal_density_diffrn 1.614
_exptl_crystal_density_method 'not measured'
_exptl_crystal_description block
_exptl_crystal_F_000 1216
_exptl_crystal_size_max 0.30
_exptl_crystal_size_mid 0.15
_exptl_crystal_size_min 0.10
_refine_diff_density_max 0.748
_refine_diff_density_min -0.514
_refine_diff_density_rms 0.072
_refine_ls_extinction_method none
_refine_ls_goodness_of_fit_ref 1.061
_refine_ls_hydrogen_treatment constr
_refine_ls_matrix_type full
_refine_ls_number_parameters 359
_refine_ls_number_reflns 4444
_refine_ls_number_restraints 80
_refine_ls_restrained_S_all 1.111
_refine_ls_R_factor_all 0.0447
_refine_ls_R_factor_gt 0.0409
_refine_ls_shift/su_max 0.000
_refine_ls_shift/su_mean 0.000
_refine_ls_structure_factor_coef Fsqd
_refine_ls_weighting_details 'calc w=1/[\s^2^(Fo^2^)+(0.0529P)^2^+2.0993P] where P=(Fo^2^+2Fc^2^)/3'
_refine_ls_weighting_scheme calc
_refine_ls_wR_factor_gt 0.1025
_refine_ls_wR_factor_ref 0.1049
_reflns_number_gt 4052
_reflns_number_total 4444
_reflns_threshold_expression >2sigma(I)
_cod_data_source_file c002366c.txt
_cod_data_source_block 2
_cod_depositor_comments
;
The following automatic conversions were performed:

'_symmetry_cell_setting' value 'Monoclinic' changed to 'monoclinic'
according to /home/saulius/struct/CIF-dictionaries/cif_core.dic
dictionary named 'cif_core.dic' version 2.4.2 from 2011-04-26.

Automatic conversion script
Id: cif_fix_values 1891 2012-01-12 08:04:46Z andrius 
;
_cod_original_sg_symbol_H-M P2(1)/c
_cod_database_code 7212600

loop_
_symmetry_equiv_pos_as_xyz
'x, y, z'
'-x, y+1/2, -z+1/2'
'-x, -y, -z'
'x, -y-1/2, z-1/2'

loop_
_atom_site_label
_atom_site_type_symbol
_atom_site_fract_x
_atom_site_fract_y
_atom_site_fract_z
_atom_site_U_iso_or_equiv
_atom_site_adp_type
_atom_site_occupancy
_atom_site_symmetry_multiplicity
_atom_site_calc_flag
_atom_site_refinement_flags
C1 C 0.58135(17) 0.6970(4) 0.06652(18) 0.0308(7) Uani 1 1 d .
C2 C 0.64670(17) 0.6322(3) 0.12371(18) 0.0299(6) Uani 1 1 d .
H2 H 0.6950 0.6547 0.1200 0.036 Uiso 1 1 calc R
C3 C 0.63837(16) 0.5341(3) 0.18589(17) 0.0264(6) Uani 1 1 d .
C4 C 0.56753(16) 0.4983(3) 0.19231(18) 0.0282(6) Uani 1 1 d .
H4 H 0.5631 0.4320 0.2351 0.034 Uiso 1 1 calc R
C5 C 0.50317(16) 0.5618(3) 0.13453(18) 0.0283(6) Uani 1 1 d .
C6 C 0.50963(17) 0.6627(4) 0.07173(19) 0.0346(7) Uani 1 1 d .
H6 H 0.4661 0.7069 0.0334 0.042 Uiso 1 1 calc R
C7 C 0.6569(3) 0.8472(6) -0.0084(3) 0.0752(12) Uani 1 1 d U
H7 H 0.7059 0.8136 0.0225 0.090 Uiso 1 1 calc R
C8 C 0.6387(3) 0.9508(6) -0.0728(3) 0.0774(12) Uani 1 1 d U
H8 H 0.6741 1.0034 -0.0925 0.093 Uiso 1 1 calc R
C9 C 0.5348(2) 0.8753(5) -0.0587(2) 0.0518(9) Uani 1 1 d U
H9 H 0.4827 0.8621 -0.0676 0.062 Uiso 1 1 calc R
C10 C 0.77319(17) 0.5427(4) 0.2853(2) 0.0360(7) Uani 1 1 d .
H10 H 0.7867 0.6454 0.2766 0.043 Uiso 1 1 calc R
C11 C 0.81656(17) 0.4361(4) 0.3386(2) 0.0359(7) Uani 1 1 d .
H11 H 0.8663 0.4542 0.3738 0.043 Uiso 1 1 calc R
C12 C 0.71042(16) 0.3211(3) 0.27765(18) 0.0292(6) Uani 1 1 d .
H12 H 0.6717 0.2459 0.2613 0.035 Uiso 1 1 calc R
C13 C 0.4166(2) 0.4475(5) 0.2092(3) 0.0530(9) Uani 1 1 d U
H13 H 0.4531 0.4078 0.2573 0.064 Uiso 1 1 calc R
C14 C 0.34051(19) 0.4402(4) 0.1906(2) 0.0495(8) Uani 1 1 d U
H14 H 0.3151 0.3909 0.2240 0.059 Uiso 1 1 calc R
C15 C 0.36080(17) 0.5663(4) 0.0898(2) 0.0356(7) Uani 1 1 d U
H15 H 0.3534 0.6243 0.0404 0.043 Uiso 1 1 calc R
C16 C 0.07696(15) 0.4456(3) 0.25312(15) 0.0185(5) Uani 1 1 d .
H16 H 0.0220 0.4253 0.2276 0.022 Uiso 1 1 calc R
C17 C 0.11483(16) 0.3005(3) 0.30272(16) 0.0216(6) Uani 1 1 d .
H17A H 0.1027 0.2094 0.2656 0.026 Uiso 1 1 calc R
H17B H 0.1700 0.3146 0.3209 0.026 Uiso 1 1 calc R
C18 C 0.08994(14) 0.2678(3) 0.38001(15) 0.0178(5) Uani 1 1 d .
H18 H 0.0357 0.2379 0.3609 0.021 Uiso 1 1 calc R
C19 C 0.09990(16) 0.4145(3) 0.43650(16) 0.0224(6) Uani 1 1 d .
H19A H 0.0794 0.3930 0.4824 0.027 Uiso 1 1 calc R
H19B H 0.1541 0.4375 0.4611 0.027 Uiso 1 1 calc R
C20 C 0.05930(15) 0.5577(3) 0.38686(15) 0.0202(5) Uani 1 1 d .
H20 H 0.0042 0.5360 0.3655 0.024 Uiso 1 1 calc R
C21 C 0.08797(16) 0.5899(3) 0.31118(15) 0.0212(6) Uani 1 1 d .
H21A H 0.0602 0.6788 0.2791 0.025 Uiso 1 1 calc R
H21B H 0.1419 0.6175 0.3317 0.025 Uiso 1 1 calc R
C22 C 0.11071(15) 0.4856(3) 0.18387(15) 0.0191(5) Uani 1 1 d .
C23 C 0.13611(15) 0.1346(3) 0.43326(15) 0.0194(5) Uani 1 1 d .
C24 C 0.07253(15) 0.7031(3) 0.44347(15) 0.0211(6) Uani 1 1 d .
Mn1 Mn 0.18325(2) 0.58726(5) 0.07876(2) 0.01861(13) Uani 1 1 d .
Mn2 Mn 0.0000 0.5000 0.0000 0.01674(15) Uani 1 2 d S
N1 N 0.5622(2) 0.9681(4) -0.1048(2) 0.0616(8) Uani 1 1 d U
N2 N 0.58959(16) 0.8007(3) 0.00291(17) 0.0423(7) Uani 1 1 d U
N3 N 0.77761(13) 0.2963(3) 0.33434(15) 0.0293(5) Uani 1 1 d .
N4 N 0.70436(13) 0.4687(3) 0.24595(15) 0.0269(5) Uani 1 1 d .
N5 N 0.30507(13) 0.5156(3) 0.11529(16) 0.0315(5) Uani 1 1 d U
N6 N 0.43021(13) 0.5261(3) 0.14246(16) 0.0323(6) Uani 1 1 d U
O1 O 0.17597(11) 0.4389(2) 0.18789(12) 0.0285(4) Uani 1 1 d .
O2 O 0.07313(10) 0.5766(2) 0.12392(10) 0.0206(4) Uani 1 1 d .
O3 O 0.19646(12) 0.0899(3) 0.42381(14) 0.0383(5) Uani 1 1 d .
O4 O 0.11086(10) 0.0778(2) 0.49057(11) 0.0214(4) Uani 1 1 d .
O5 O 0.01508(11) 0.7786(2) 0.44553(13) 0.0314(5) Uani 1 1 d .
O6 O 0.14090(11) 0.7364(2) 0.48479(12) 0.0279(4) Uani 1 1 d .
O7 O 0.2650(2) 0.7912(4) 0.41723(19) 0.0766(9) Uani 1 1 d .
O8 O 0.3574(8) 0.613(2) 0.3883(10) 0.227(12) Uani 0.461(16) 1 d P

loop_
_atom_site_aniso_label
_atom_site_aniso_U_11
_atom_site_aniso_U_22
_atom_site_aniso_U_33
_atom_site_aniso_U_23
_atom_site_aniso_U_13
_atom_site_aniso_U_12
C1 0.0308(16) 0.0330(16) 0.0285(15) 0.0085(12) 0.0091(12) 0.0065(12)
C2 0.0242(14) 0.0335(16) 0.0338(15) 0.0081(13) 0.0116(12) 0.0046(12)
C3 0.0221(14) 0.0296(15) 0.0261(14) 0.0057(12) 0.0058(12) 0.0057(11)
C4 0.0248(15) 0.0325(16) 0.0272(14) 0.0086(12) 0.0082(12) 0.0035(12)
C5 0.0218(14) 0.0326(16) 0.0301(15) 0.0003(12) 0.0077(12) 0.0027(12)
C6 0.0248(15) 0.0423(18) 0.0333(16) 0.0122(14) 0.0041(12) 0.0103(13)
C7 0.0494(19) 0.100(3) 0.076(2) 0.054(2) 0.0190(18) 0.006(2)
C8 0.067(2) 0.096(3) 0.074(2) 0.053(2) 0.029(2) 0.008(2)
C9 0.0495(18) 0.062(2) 0.0428(17) 0.0244(16) 0.0134(15) 0.0170(16)
C10 0.0253(15) 0.0368(17) 0.0430(18) 0.0146(14) 0.0069(14) -0.0062(13)
C11 0.0207(15) 0.0433(18) 0.0383(17) 0.0115(14) 0.0016(13) -0.0034(13)
C12 0.0248(15) 0.0281(15) 0.0319(15) 0.0045(12) 0.0049(12) 0.0000(12)
C13 0.0278(15) 0.067(2) 0.0619(19) 0.0321(17) 0.0107(14) 0.0070(15)
C14 0.0279(15) 0.057(2) 0.0618(19) 0.0280(16) 0.0123(14) 0.0032(14)
C15 0.0214(13) 0.0524(18) 0.0315(14) 0.0059(13) 0.0061(11) 0.0049(12)
C16 0.0200(13) 0.0205(13) 0.0151(12) -0.0006(10) 0.0057(10) -0.0011(10)
C17 0.0296(14) 0.0186(13) 0.0188(12) -0.0004(10) 0.0110(11) 0.0021(11)
C18 0.0209(12) 0.0173(12) 0.0159(12) 0.0013(10) 0.0069(10) -0.0007(10)
C19 0.0319(15) 0.0198(13) 0.0169(12) -0.0005(10) 0.0099(11) 0.0023(11)
C20 0.0234(13) 0.0205(13) 0.0173(12) -0.0015(10) 0.0071(11) 0.0017(10)
C21 0.0303(15) 0.0172(13) 0.0171(12) 0.0017(10) 0.0088(11) 0.0020(11)
C22 0.0222(13) 0.0180(13) 0.0163(12) -0.0029(10) 0.0049(10) -0.0033(10)
C23 0.0221(13) 0.0160(12) 0.0195(12) -0.0024(10) 0.0057(10) -0.0011(10)
C24 0.0295(15) 0.0195(13) 0.0158(12) 0.0028(10) 0.0095(11) 0.0031(11)
Mn1 0.0159(2) 0.0212(2) 0.0176(2) 0.00091(15) 0.00377(16) -0.00244(15)
Mn2 0.0162(3) 0.0180(3) 0.0156(3) 0.0015(2) 0.0045(2) -0.0033(2)
N1 0.0698(19) 0.0666(19) 0.0508(17) 0.0345(15) 0.0223(15) 0.0224(16)
N2 0.0377(14) 0.0519(16) 0.0394(14) 0.0245(12) 0.0154(11) 0.0123(12)
N3 0.0227(12) 0.0321(14) 0.0287(12) 0.0063(11) 0.0020(10) 0.0032(10)
N4 0.0204(12) 0.0304(13) 0.0286(12) 0.0091(10) 0.0060(10) 0.0037(10)
N5 0.0211(11) 0.0391(14) 0.0336(12) -0.0010(11) 0.0077(10) 0.0028(10)
N6 0.0187(11) 0.0403(14) 0.0359(13) 0.0087(11) 0.0057(10) 0.0042(10)
O1 0.0244(10) 0.0354(11) 0.0290(10) 0.0081(9) 0.0133(8) 0.0067(8)
O2 0.0258(10) 0.0206(9) 0.0141(8) 0.0004(7) 0.0046(7) -0.0006(7)
O3 0.0306(12) 0.0441(13) 0.0477(13) 0.0191(10) 0.0231(10) 0.0162(10)
O4 0.0221(9) 0.0224(10) 0.0207(9) 0.0076(7) 0.0081(8) 0.0019(7)
O5 0.0314(11) 0.0259(11) 0.0387(11) -0.0104(9) 0.0137(9) 0.0049(8)
O6 0.0302(11) 0.0246(10) 0.0258(10) -0.0063(8) 0.0045(8) 0.0026(8)
O7 0.092(2) 0.074(2) 0.0611(18) -0.0174(16) 0.0197(17) -0.0184(18)
O8 0.182(15) 0.28(2) 0.27(2) 0.178(16) 0.134(14) 0.141(14)

loop_
_atom_type_symbol
_atom_type_description
_atom_type_scat_dispersion_real
_atom_type_scat_dispersion_imag
_atom_type_scat_source
C C 0.0033 0.0016 'International Tables Vol C Tables 4.2.6.8 and 6.1.1.4'
H H 0.0000 0.0000 'International Tables Vol C Tables 4.2.6.8 and 6.1.1.4'
N N 0.0061 0.0033 'International Tables Vol C Tables 4.2.6.8 and 6.1.1.4'
O O 0.0106 0.0060 'International Tables Vol C Tables 4.2.6.8 and 6.1.1.4'
Mn Mn 0.3368 0.7283 'International Tables Vol C Tables 4.2.6.8 and 6.1.1.4'

loop_
_geom_angle_atom_site_label_1
_geom_angle_atom_site_label_2
_geom_angle_atom_site_label_3
_geom_angle
_geom_angle_site_symmetry_1
_geom_angle_site_symmetry_3
C6 C1 C2 120.7(3) . .
C6 C1 N2 120.4(3) . .
C2 C1 N2 118.8(3) . .
C3 C2 C1 118.5(3) . .
C3 C2 H2 120.7 . .
C1 C2 H2 120.7 . .
C2 C3 C4 121.8(3) . .
C2 C3 N4 119.5(3) . .
C4 C3 N4 118.7(2) . .
C3 C4 C5 119.1(3) . .
C3 C4 H4 120.5 . .
C5 C4 H4 120.5 . .
C4 C5 C6 120.6(3) . .
C4 C5 N6 118.7(3) . .
C6 C5 N6 120.7(3) . .
C1 C6 C5 119.3(3) . .
C1 C6 H6 120.3 . .
C5 C6 H6 120.3 . .
C8 C7 N2 106.8(4) . .
C8 C7 H7 126.6 . .
N2 C7 H7 126.6 . .
C7 C8 N1 110.7(4) . .
C7 C8 H8 124.7 . .
N1 C8 H8 124.7 . .
N1 C9 N2 113.3(4) . .
N1 C9 H9 123.4 . .
N2 C9 H9 123.4 . .
C11 C10 N4 105.9(3) . .
C11 C10 H10 127.1 . .
N4 C10 H10 127.1 . .
C10 C11 N3 110.8(3) . .
C10 C11 H11 124.6 . .
N3 C11 H11 124.6 . .
N3 C12 N4 111.8(3) . .
N3 C12 H12 124.1 . .
N4 C12 H12 124.1 . .
C14 C13 N6 106.2(3) . .
C14 C13 H13 126.9 . .
N6 C13 H13 126.9 . .
C13 C14 N5 110.5(3) . .
C13 C14 H14 124.8 . .
N5 C14 H14 124.8 . .
N5 C15 N6 112.8(3) . .
N5 C15 H15 123.6 . .
N6 C15 H15 123.6 . .
C22 C16 C17 111.5(2) . .
C22 C16 C21 107.3(2) . .
C17 C16 C21 110.9(2) . .
C22 C16 H16 109.0 . .
C17 C16 H16 109.0 . .
C21 C16 H16 109.0 . .
C18 C17 C16 113.4(2) . .
C18 C17 H17A 108.9 . .
C16 C17 H17A 108.9 . .
C18 C17 H17B 108.9 . .
C16 C17 H17B 108.9 . .
H17A C17 H17B 107.7 . .
C23 C18 C17 111.5(2) . .
C23 C18 C19 107.98(19) . .
C17 C18 C19 111.2(2) . .
C23 C18 H18 108.7 . .
C17 C18 H18 108.7 . .
C19 C18 H18 108.7 . .
C20 C19 C18 111.7(2) . .
C20 C19 H19A 109.3 . .
C18 C19 H19A 109.3 . .
C20 C19 H19B 109.3 . .
C18 C19 H19B 109.3 . .
H19A C19 H19B 107.9 . .
C24 C20 C19 110.7(2) . .
C24 C20 C21 109.5(2) . .
C19 C20 C21 110.5(2) . .
C24 C20 H20 108.7 . .
C19 C20 H20 108.7 . .
C21 C20 H20 108.7 . .
C16 C21 C20 111.3(2) . .
C16 C21 H21A 109.4 . .
C20 C21 H21A 109.4 . .
C16 C21 H21B 109.4 . .
C20 C21 H21B 109.4 . .
H21A C21 H21B 108.0 . .
O1 C22 O2 120.6(2) . .
O1 C22 C16 120.6(2) . .
O2 C22 C16 118.7(2) . .
O3 C23 O4 122.4(2) . .
O3 C23 C18 121.0(2) . .
O4 C23 C18 116.5(2) . .
O5 C24 O6 125.4(2) . .
O5 C24 C20 117.5(2) . .
O6 C24 C20 117.1(2) . .
O6 Mn1 O4 87.23(7) 4_575 4_565
O6 Mn1 N5 119.92(9) 4_575 .
O4 Mn1 N5 111.27(8) 4_565 .
O6 Mn1 O1 152.45(7) 4_575 .
O4 Mn1 O1 90.29(7) 4_565 .
N5 Mn1 O1 86.46(8) . .
O6 Mn1 N3 83.56(8) 4_575 2_655
O4 Mn1 N3 161.65(8) 4_565 2_655
N5 Mn1 N3 87.08(9) . 2_655
O1 Mn1 N3 90.57(8) . 2_655
O6 Mn1 O2 96.25(7) 4_575 .
O4 Mn1 O2 77.62(6) 4_565 .
N5 Mn1 O2 142.52(8) . .
O1 Mn1 O2 56.51(6) . .
N3 Mn1 O2 87.62(8) 2_655 .
O5 Mn2 O5 180 4_575 2_545
O5 Mn2 O2 90.90(7) 4_575 .
O5 Mn2 O2 89.10(7) 2_545 .
O5 Mn2 O2 89.10(7) 4_575 3_565
O5 Mn2 O2 90.90(7) 2_545 3_565
O2 Mn2 O2 180 . 3_565
O5 Mn2 O4 89.17(7) 4_575 4_565
O5 Mn2 O4 90.83(7) 2_545 4_565
O2 Mn2 O4 81.22(6) . 4_565
O2 Mn2 O4 98.78(6) 3_565 4_565
O5 Mn2 O4 90.83(7) 4_575 2
O5 Mn2 O4 89.17(7) 2_545 2
O2 Mn2 O4 98.78(6) . 2
O2 Mn2 O4 81.22(6) 3_565 2
O4 Mn2 O4 180 4_565 2
C9 N1 C8 104.6(3) . .
C9 N2 C7 104.6(3) . .
C9 N2 C1 128.9(3) . .
C7 N2 C1 126.6(3) . .
C12 N3 C11 104.8(2) . .
C12 N3 Mn1 128.6(2) . 2_645
C11 N3 Mn1 126.02(18) . 2_645
C12 N4 C10 106.6(2) . .
C12 N4 C3 125.8(2) . .
C10 N4 C3 127.6(3) . .
C15 N5 C14 104.8(3) . .
C15 N5 Mn1 130.8(2) . .
C14 N5 Mn1 121.7(2) . .
C15 N6 C13 105.7(3) . .
C15 N6 C5 128.0(3) . .
C13 N6 C5 126.3(3) . .
C22 O1 Mn1 94.64(15) . .
C22 O2 Mn2 125.48(15) . .
C22 O2 Mn1 87.99(15) . .
Mn2 O2 Mn1 92.59(6) . .
C23 O4 Mn1 117.37(16) . 4_566
C23 O4 Mn2 136.92(16) . 2_545
Mn1 O4 Mn2 98.28(7) 4_566 2_545
C24 O5 Mn2 133.41(18) . 2
C24 O6 Mn1 129.04(17) . 4_576

loop_
_geom_bond_atom_site_label_1
_geom_bond_atom_site_label_2
_geom_bond_distance
_geom_bond_site_symmetry_2
C1 C6 1.380(4) .
C1 C2 1.389(4) .
C1 N2 1.421(4) .
C2 C3 1.373(4) .
C2 H2 0.9300 .
C3 C4 1.375(4) .
C3 N4 1.419(3) .
C4 C5 1.377(4) .
C4 H4 0.9300 .
C5 C6 1.384(4) .
C5 N6 1.422(4) .
C6 H6 0.9300 .
C7 C8 1.343(6) .
C7 N2 1.369(5) .
C7 H7 0.9300 .
C8 N1 1.346(6) .
C8 H8 0.9300 .
C9 N1 1.306(5) .
C9 N2 1.347(4) .
C9 H9 0.9300 .
C10 C11 1.339(4) .
C10 N4 1.379(4) .
C10 H10 0.9300 .
C11 N3 1.375(4) .
C11 H11 0.9300 .
C12 N3 1.313(4) .
C12 N4 1.349(4) .
C12 H12 0.9300 .
C13 C14 1.336(5) .
C13 N6 1.385(4) .
C13 H13 0.9300 .
C14 N5 1.375(4) .
C14 H14 0.9300 .
C15 N5 1.300(4) .
C15 N6 1.344(4) .
C15 H15 0.9300 .
C16 C22 1.510(3) .
C16 C17 1.522(4) .
C16 C21 1.532(3) .
C16 H16 0.9800 .
C17 C18 1.521(3) .
C17 H17A 0.9700 .
C17 H17B 0.9700 .
C18 C23 1.519(3) .
C18 C19 1.534(3) .
C18 H18 0.9800 .
C19 C20 1.525(4) .
C19 H19A 0.9700 .
C19 H19B 0.9700 .
C20 C24 1.523(3) .
C20 C21 1.536(3) .
C20 H20 0.9800 .
C21 H21A 0.9700 .
C21 H21B 0.9700 .
C22 O1 1.246(3) .
C22 O2 1.277(3) .
C23 O3 1.229(3) .
C23 O4 1.279(3) .
C24 O5 1.245(3) .
C24 O6 1.260(3) .
Mn1 O6 2.1250(18) 4_575
Mn1 O4 2.1565(17) 4_565
Mn1 N5 2.213(2) .
Mn1 O1 2.2478(19) .
Mn1 N3 2.256(2) 2_655
Mn1 O2 2.3746(19) .
Mn2 O5 2.1401(19) 4_575
Mn2 O5 2.1401(19) 2_545
Mn2 O2 2.1749(17) .
Mn2 O2 2.1749(17) 3_565
Mn2 O4 2.1958(18) 4_565
Mn2 O4 2.1958(18) 2
N3 Mn1 2.256(2) 2_645
O4 Mn1 2.1565(17) 4_566
O4 Mn2 2.1958(18) 2_545
O5 Mn2 2.1401(19) 2
O6 Mn1 2.1250(18) 4_576

loop_
_geom_torsion_atom_site_label_1
_geom_torsion_atom_site_label_2
_geom_torsion_atom_site_label_3
_geom_torsion_atom_site_label_4
_geom_torsion
_geom_torsion_site_symmetry_1
_geom_torsion_site_symmetry_4
C6 C1 C2 C3 -0.5(5) . .
N2 C1 C2 C3 178.9(3) . .
C1 C2 C3 C4 0.5(5) . .
C1 C2 C3 N4 -178.9(3) . .
C2 C3 C4 C5 0.4(5) . .
N4 C3 C4 C5 179.7(3) . .
C3 C4 C5 C6 -1.2(5) . .
C3 C4 C5 N6 -179.0(3) . .
C2 C1 C6 C5 -0.3(5) . .
N2 C1 C6 C5 -179.7(3) . .
C4 C5 C6 C1 1.2(5) . .
N6 C5 C6 C1 179.0(3) . .
N2 C7 C8 N1 -2.1(7) . .
N4 C10 C11 N3 0.2(4) . .
N6 C13 C14 N5 -1.8(5) . .
C22 C16 C17 C18 172.7(2) . .
C21 C16 C17 C18 53.1(3) . .
C16 C17 C18 C23 -173.1(2) . .
C16 C17 C18 C19 -52.5(3) . .
C23 C18 C19 C20 176.5(2) . .
C17 C18 C19 C20 53.9(3) . .
C18 C19 C20 C24 -177.9(2) . .
C18 C19 C20 C21 -56.4(3) . .
C22 C16 C21 C20 -176.9(2) . .
C17 C16 C21 C20 -54.8(3) . .
C24 C20 C21 C16 179.1(2) . .
C19 C20 C21 C16 56.9(3) . .
C17 C16 C22 O1 -22.2(3) . .
C21 C16 C22 O1 99.5(3) . .
C17 C16 C22 O2 162.2(2) . .
C21 C16 C22 O2 -76.1(3) . .
C17 C18 C23 O3 15.9(3) . .
C19 C18 C23 O3 -106.5(3) . .
C17 C18 C23 O4 -167.5(2) . .
C19 C18 C23 O4 70.1(3) . .
C19 C20 C24 O5 -127.6(3) . .
C21 C20 C24 O5 110.4(3) . .
C19 C20 C24 O6 52.1(3) . .
C21 C20 C24 O6 -70.0(3) . .
N2 C9 N1 C8 1.3(5) . .
C7 C8 N1 C9 0.5(6) . .
N1 C9 N2 C7 -2.5(5) . .
N1 C9 N2 C1 177.2(3) . .
C8 C7 N2 C9 2.7(6) . .
C8 C7 N2 C1 -177.0(4) . .
C6 C1 N2 C9 -1.1(5) . .
C2 C1 N2 C9 179.5(4) . .
C6 C1 N2 C7 178.6(4) . .
C2 C1 N2 C7 -0.8(6) . .
N4 C12 N3 C11 -0.2(3) . .
N4 C12 N3 Mn1 171.28(19) . 2_645
C10 C11 N3 C12 0.0(4) . .
C10 C11 N3 Mn1 -171.8(2) . 2_645
N3 C12 N4 C10 0.4(3) . .
N3 C12 N4 C3 -177.7(3) . .
C11 C10 N4 C12 -0.3(4) . .
C11 C10 N4 C3 177.7(3) . .
C2 C3 N4 C12 -141.6(3) . .
C4 C3 N4 C12 39.1(4) . .
C2 C3 N4 C10 40.7(5) . .
C4 C3 N4 C10 -138.6(3) . .
N6 C15 N5 C14 1.4(4) . .
N6 C15 N5 Mn1 162.7(2) . .
C13 C14 N5 C15 0.3(4) . .
C13 C14 N5 Mn1 -163.1(3) . .
O6 Mn1 N5 C15 1.7(3) 4_575 .
O4 Mn1 N5 C15 101.1(3) 4_565 .
O1 Mn1 N5 C15 -169.9(3) . .
N3 Mn1 N5 C15 -79.2(3) 2_655 .
O2 Mn1 N5 C15 -161.4(2) . .
O6 Mn1 N5 C14 160.3(2) 4_575 .
O4 Mn1 N5 C14 -100.2(3) 4_565 .
O1 Mn1 N5 C14 -11.3(3) . .
N3 Mn1 N5 C14 79.4(3) 2_655 .
O2 Mn1 N5 C14 -2.8(3) . .
N5 C15 N6 C13 -2.5(4) . .
N5 C15 N6 C5 -179.8(3) . .
C14 C13 N6 C15 2.5(4) . .
C14 C13 N6 C5 179.9(3) . .
C4 C5 N6 C15 -174.8(3) . .
C6 C5 N6 C15 7.3(5) . .
C4 C5 N6 C13 8.3(5) . .
C6 C5 N6 C13 -169.5(3) . .
O2 C22 O1 Mn1 5.5(2) . .
C16 C22 O1 Mn1 -170.0(2) . .
O6 Mn1 O1 C22 6.6(3) 4_575 .
O4 Mn1 O1 C22 -77.97(16) 4_565 .
N5 Mn1 O1 C22 170.74(17) . .
N3 Mn1 O1 C22 83.70(16) 2_655 .
O2 Mn1 O1 C22 -3.06(14) . .
O1 C22 O2 Mn2 86.5(3) . .
C16 C22 O2 Mn2 -97.9(2) . .
O1 C22 O2 Mn1 -5.2(2) . .
C16 C22 O2 Mn1 170.4(2) . .
O5 Mn2 O2 C22 -155.4(2) 4_575 .
O5 Mn2 O2 C22 24.6(2) 2_545 .
O4 Mn2 O2 C22 -66.4(2) 4_565 .
O4 Mn2 O2 C22 113.6(2) 2 .
O5 Mn2 O2 Mn1 -66.02(7) 4_575 .
O5 Mn2 O2 Mn1 113.98(7) 2_545 .
O4 Mn2 O2 Mn1 23.01(6) 4_565 .
O4 Mn2 O2 Mn1 -156.99(6) 2 .
O6 Mn1 O2 C22 -172.54(14) 4_575 .
O4 Mn1 O2 C22 101.69(14) 4_565 .
N5 Mn1 O2 C22 -7.2(2) . .
O1 Mn1 O2 C22 2.98(13) . .
N3 Mn1 O2 C22 -89.28(15) 2_655 .
O6 Mn1 O2 Mn2 62.02(7) 4_575 .
O4 Mn1 O2 Mn2 -23.75(6) 4_565 .
N5 Mn1 O2 Mn2 -132.65(12) . .
O1 Mn1 O2 Mn2 -122.46(9) . .
N3 Mn1 O2 Mn2 145.28(8) 2_655 .
O3 C23 O4 Mn1 5.2(3) . 4_566
C18 C23 O4 Mn1 -171.36(15) . 4_566
O3 C23 O4 Mn2 -137.1(2) . 2_545
C18 C23 O4 Mn2 46.3(3) . 2_545
O6 C24 O5 Mn2 8.9(4) . 2
C20 C24 O5 Mn2 -171.51(17) . 2
O5 C24 O6 Mn1 6.2(4) . 4_576
C20 C24 O6 Mn1 -173.38(16) . 4_576
